data_2001066
loop_
_publ_author_name
'Abboud, K. A.'
'Enholm, E. J.'
'Trivellas, A.'

_publ_section_title
;
 Structure of a densely oxygenated carbocycle
;
_journal_issue 2
_journal_name_full 'Acta Crystallographica Section C'
_journal_page_first 370
_journal_page_last 372
_journal_paper_doi 10.1107/S0108270191008879
_journal_volume 48
_journal_year 1992
_chemical_formula_sum 'C23 H42 O7 Si'
_chemical_formula_weight 458.75
_space_group_crystal_system monoclinic
_space_group_IT_number 4
_space_group_name_Hall 'P 2yb'
_space_group_name_H-M_alt 'P 1 21 1'
_cell_angle_alpha 90
_cell_angle_beta 92.39(2)
_cell_angle_gamma 90
_cell_formula_units_Z 2
_cell_length_a 11.537(2)
_cell_length_b 8.552(2)
_cell_length_c 13.916(4)
_cell_volume 1371.8(6)
_diffrn_radiation_type Mo
_diffrn_radiation_wavelength 0.71069
_exptl_absorpt_coefficient_mu 0.12
_exptl_crystal_density_diffrn 1.11
_exptl_crystal_F_000 500
_cod_data_source_file st0530.cif
_cod_data_source_block st0530a
_cod_original_cell_volume 1371.8(5)
_cod_original_formula_sum 'C23 H42 O7 Si1'
_cod_database_code 2001066

loop_
_space_group_symop_id
_space_group_symop_operation_xyz
1 x,y,z
2 -x,y+1/2,-z

loop_
_atom_site_label
_atom_site_fract_x
_atom_site_fract_y
_atom_site_fract_z
_atom_site_U_iso_or_equiv
C(1) .0815(5) .7577 .7782(4) .051(2)
C(2) .1903(5) .7655(7) .7209(4) .057(2)
C(3) .2333(5) .9325(9) .7345(4) .069(2)
C(5) .1860(5) .9907(8) .8272(4) .059(2)
C(6) .1132(4) .8576(7) .8663(4) .052(2)
C(7) .0352(5) .5889(7) .7901(4) .055(2)
C(8) -.0846(5) .5700(8) .8351(4) .059(2)
C(9) -.1143(6) .3938(8) .8380(4) .074(3)
C(10) -.2406(6) .3662(10) .8696(5) .088(3)
C(11) -.3290(6) .4588(11) .8099(5) .104(4)
C(12) -.2985(5) .6296(10) .8131(5) .088(3)
C(13) -.1774(5) .6637(10) .7800(5) .074(3)
C(14) .1286(5) .4834(7) .8311(4) .064(2)
C(15) .2472(6) .4242(9) .9700(5) .087(3)
C(16) .3116(11) .8695(16) .4896(6) .234(8)
C(17) .4035(7) .597(2) .6105(7) .215(8)
C(18) .2067(10) .5487(14) .4624(7) .141(5)
C(19) .0925(10) .6136(19) .4222(6) .199(7)
C(20) .2884(9) .5220(15) .3771(6) .205(7)
C(21) .1905(10) .3883(14) .5108(7) .216(7)
C(4) .3833(5) 1.0054(10) .8337(6) .108(4)
C(22) .4565 1.1336 .8384 .129(8)
C(23) .4295 .8607 .8981 .181(11)
C(24) .4049 1.1769 .7920 .194(15)
C(25) .4930 .9458 .8724 .237(19)
Si .2724(2) .6811(4) .5487(2) .1190(10)
O(2) .1708(3) .7163(6) .6262(2) .076(2)
O(3) .3549(4) .9457(7) .7466(4) .113(2)
O(4) .2819(3) 1.0335(6) .8863(3) .080(2)
O(6) .0194(3) .9182(5) .9168(3) .0670(10)
O(8) -.0806(3) .6331(4) .9322(2) .0510(10)
O(14a) .1737(5) .3817(6) .7884(3) .111(2)
O(14b) .1536(3) .5151(5) .9245(3) .069(2)
H(1) .036(4) .806(6) .742(3) ?
H(2) .244(3) .713(4) .744(2) ?
H(3) .209(5) .973(8) .678(4) ?
H(5) .139(4) 1.070(6) .822(3) ?
H(6) .148(3) .802(4) .905(2) ?
H(7) .022(3) .569(5) .726(3) ?
H(9a) -.065(4) .330(6) .881(3) ?
H(9b) -.133(5) .355(8) .768(4) ?
H(10a) -.260(5) .232(8) .866(4) ?
H(10b) -.236(4) .372(7) .931(4) ?
H(11a) -.4044 .4441 .8351 ?
H(11b) -.3296 .4229 .7445 ?
H(12a) -.357(4) .683(6) .766(3) ?
H(12b) -.319(5) .669(9) .875(4) ?
H(13a) -.171(4) .651(7) .718(4) ?
H(13b) -.150(5) .773(7) .784(4) ?
H(15a) .232(5) .456(8) 1.039(4) ?
H(15b) .230(4) .329(7) .958(3) ?
H(15c) .320(5) .478(7) .942(4) ?
H(16a) .3707 .8505 .4446 ?
H(16b) .3401 .9420 .5378 ?
H(16c) .2442 .9124 .4568 ?
H(17a) .4613 .5774 .5643 ?
H(17b) .3836 .5003 .6410 ?
H(17c) .4334 .6690 .6581 ?
H(19a) .0398 .6257 .4733 ?
H(19b) .0598 .5428 .3749 ?
H(19c) .1055 .7134 .3929 ?
H(20a) .2991 .6190 .3440 ?
H(20b) .2540 .4467 .3334 ?
H(20c) .3621 .4839 .4015 ?
H(21a) .1375 .3985 .5618 ?
H(21b) .2639 .3514 .5365 ?
H(21c) .1598 .3150 .4640 ?
H(22a) .5264 1.1098 .8062 ?
H(22b) .4186 1.2213 .8076 ?
H(22c) .4753 1.1586 .9044 ?
H(23a) .5024 .8254 .8753 ?
H(23b) .4395 .8931 .9639 ?
H(23c) .3741 .7769 .8935 ?
H(24a) .4285 1.2712 .8380 ?
H(24b) .4700 1.1978 .7421 ?
H(24c) .3386 1.2379 .7529 ?
H(25a) .5097 .9911 .9346 ?
H(25b) .4886 .8342 .8783 ?
H(25c) .5534 .9728 .8300 ?
H(6') -.020(3) .846(5) .935(3) ?
H(8') -.0647 .5610 .9833 ?

loop_
_geom_bond_atom_site_label_1
_geom_bond_atom_site_label_2
_geom_bond_distance
C(1) C(2) 1.517(8)
C(1) C(7) 1.551(6)
C(2) O(2) 1.393(7)
C(3) O(3) 1.410(8)
C(5) O(4) 1.399(7)
C(7) C(8) 1.550(8)
C(8) C(9) 1.546(9)
C(8) O(8) 1.454(6)
C(10) C(11) 1.512(11)
C(12) C(13) 1.517(9)
C(14) O(14b) 1.348(8)
C(16) Si 1.871(13)
C(18) C(19) 1.515(16)
C(18) C(21) 1.543(16)
C(4) C(22) 1.3840(10)
C(4) C(24) 1.6010(10)
C(4) O(3) 1.343(9)
Si O(2) 1.653(4)
C(1) C(6) 1.526(7)
C(2) C(3) 1.521(10)
C(3) C(5) 1.506(9)
C(5) C(6) 1.528(9)
C(6) O(6) 1.414(6)
C(7) C(14) 1.499(8)
C(8) C(13) 1.518(9)
C(9) C(10) 1.558(10)
C(11) C(12) 1.503(12)
C(14) O(14a) 1.186(8)
C(15) O(14b) 1.454(8)
C(17) Si 1.854(11)
C(18) C(20) 1.563(14)
C(18) Si 1.795(11)
C(4) C(23) 1.6050(10)
C(4) C(25) 1.4480(10)
C(4) O(4) 1.426(8)
C(1) H(1) 0.82(4)
C(3) H(3) 0.90(6)
C(6) H(6) 0.82(3)
C(9) H(9a) 0.97(4)
C(10) H(10a) 1.17(7)
C(11) H(11a) 0.9600(10)
C(12) H(12a) 1.02(4)
C(13) H(13a) 0.88(5)
C(15) H(15a) 1.02(5)
C(15) H(15c) 1.05(6)
O(8) H(8') 0.9540(10)
C(2) H(2) 0.82(3)
C(5) H(5) 0.87(5)
C(7) H(7) 0.91(4)
C(9) H(9b) 1.04(6)
C(10) H(10b) 0.86(5)
C(11) H(11b) 0.9600(10)
C(12) H(12b) 0.96(6)
C(13) H(13b) 0.99(6)
C(15) H(15b) 0.85(6)
O(6) H(6') 0.81(4)
